data_7004670
loop_
_publ_author_name
'Gurnani, Chitra'
'Levason, William'
'Ratnani, Raju'
'Reid, Gillian'
'Webster, Michael'

_publ_section_title
;
 Synthesis, characterisation and structures of thio-, seleno- and
 telluro-ether complexes of gallium(iii)
;
_journal_issue 44
_journal_name_full 'Dalton Transactions'
_journal_page_first 6274
_journal_page_last 6282
_journal_paper_doi 10.1039/b810005e
_journal_year 2008
_chemical_formula_moiety 'C2 H6 Cl3 Ga Se'
_chemical_formula_sum 'C2 H6 Cl3 Ga Se'
_chemical_formula_weight 285.10
_chemical_name_systematic
;
trichloro(dimethylselenide)gallium(III)
;
_space_group_IT_number 57
_symmetry_cell_setting orthorhombic
_symmetry_Int_Tables_number 57
_symmetry_space_group_name_Hall '-P 2c 2b'
_symmetry_space_group_name_H-M 'P b c m'
_atom_sites_solution_hydrogens geom
_atom_sites_solution_primary direct
_atom_sites_solution_secondary difmap
_audit_creation_date 2008-04-20
_audit_creation_method 'SHELXL-97 + hand edit'
_cell_angle_alpha 90.00
_cell_angle_beta 90.00
_cell_angle_gamma 90.00
_cell_formula_units_Z 4
_cell_length_a 6.2002(15)
_cell_length_b 12.596(3)
_cell_length_c 10.443(3)
_cell_measurement_reflns_used 1089
_cell_measurement_temperature 120(2)
_cell_measurement_theta_max 27.48
_cell_measurement_theta_min 2.91
_cell_volume 815.6(4)
_computing_structure_refinement 'SHELXL-97 (Sheldrick, 1997)'
_computing_structure_solution 'SHELXS-97 (Sheldrick, 1997)'
_diffrn_ambient_temperature 120(2)
_diffrn_measured_fraction_theta_full 0.989
_diffrn_measured_fraction_theta_max 0.989
_diffrn_measurement_device_type 'Bruker-Nonius 95mm CCD camera on \k-goniostat'
_diffrn_measurement_method '\f & \w scans'
_diffrn_radiation_monochromator '10cm confocal mirrors'
_diffrn_radiation_source 'Bruker-Nonius FR591 rotating anode'
_diffrn_radiation_type MoK\a
_diffrn_radiation_wavelength 0.71073
_diffrn_reflns_av_R_equivalents 0.0393
_diffrn_reflns_av_sigmaI/netI 0.0257
_diffrn_reflns_limit_h_max 7
_diffrn_reflns_limit_h_min -7
_diffrn_reflns_limit_k_max 16
_diffrn_reflns_limit_k_min -16
_diffrn_reflns_limit_l_max 13
_diffrn_reflns_limit_l_min -13
_diffrn_reflns_number 7192
_diffrn_reflns_theta_full 27.50
_diffrn_reflns_theta_max 27.50
_diffrn_reflns_theta_min 3.66
_diffrn_standards_number 0
_exptl_absorpt_coefficient_mu 8.716
_exptl_absorpt_correction_T_max 1.0000
_exptl_absorpt_correction_T_min 0.3396
_exptl_absorpt_correction_type multi-scan
_exptl_absorpt_process_details 'G.M. Sheldrick, (2007). SADABS. Version 2007/2. Bruker AXS Inc.'
_exptl_crystal_colour colourless
_exptl_crystal_density_diffrn 2.322
_exptl_crystal_density_method 'not measured'
_exptl_crystal_description plate
_exptl_crystal_F_000 536
_exptl_crystal_size_max 0.20
_exptl_crystal_size_mid 0.10
_exptl_crystal_size_min 0.01
_refine_diff_density_max 0.633
_refine_diff_density_min -0.627
_refine_diff_density_rms 0.102
_refine_ls_extinction_method none
_refine_ls_goodness_of_fit_ref 1.076
_refine_ls_hydrogen_treatment constr
_refine_ls_matrix_type full
_refine_ls_number_parameters 38
_refine_ls_number_reflns 979
_refine_ls_number_restraints 0
_refine_ls_restrained_S_all 1.076
_refine_ls_R_factor_all 0.0253
_refine_ls_R_factor_gt 0.0216
_refine_ls_shift/su_max 0.000
_refine_ls_shift/su_mean 0.000
_refine_ls_structure_factor_coef Fsqd
_refine_ls_weighting_details 'w=1/[\s^2^(Fo^2^)+(0.0240P)^2^+0.8806P] where P=(Fo^2^+2Fc^2^)/3'
_refine_ls_weighting_scheme calc
_refine_ls_wR_factor_gt 0.0513
_refine_ls_wR_factor_ref 0.0536
_reflns_number_gt 907
_reflns_number_total 979
_reflns_threshold_expression I>2sigma(I)
_cod_data_source_file b810005e.txt
_cod_data_source_block 08cg02
_cod_original_cell_volume 815.6(3)
_cod_database_code 7004670

loop_
_symmetry_equiv_pos_as_xyz
'x, y, z'
'-x, -y, z+1/2'
'-x, y+1/2, -z+1/2'
'x, -y+1/2, -z'
'-x, -y, -z'
'x, y, -z-1/2'
'x, -y-1/2, z-1/2'
'-x, y-1/2, z'

loop_
_atom_site_label
_atom_site_type_symbol
_atom_site_fract_x
_atom_site_fract_y
_atom_site_fract_z
_atom_site_U_iso_or_equiv
_atom_site_adp_type
_atom_site_occupancy
_atom_site_symmetry_multiplicity
_atom_site_calc_flag
_atom_site_refinement_flags
_atom_site_disorder_assembly
_atom_site_disorder_group
Ga1 Ga 0.05504(6) -0.05671(3) 0.2500 0.01859(12) Uani 1 2 d S . .
Se1 Se 0.13454(6) 0.13492(2) 0.2500 0.02160(12) Uani 1 2 d S . .
Cl1 Cl -0.29321(13) -0.07385(7) 0.2500 0.02402(19) Uani 1 2 d S . .
Cl2 Cl 0.18707(11) -0.12402(5) 0.42341(6) 0.02934(17) Uani 1 1 d . . .
C1 C 0.3436(4) 0.1410(2) 0.1112(3) 0.0276(6) Uani 1 1 d . . .
H1A H 0.4213 0.2087 0.1148 0.041 Uiso 1 1 calc R . .
H1B H 0.2684 0.1351 0.0289 0.041 Uiso 1 1 calc R . .
H1C H 0.4462 0.0823 0.1199 0.041 Uiso 1 1 calc R . .

loop_
_atom_site_aniso_label
_atom_site_aniso_U_11
_atom_site_aniso_U_22
_atom_site_aniso_U_33
_atom_site_aniso_U_23
_atom_site_aniso_U_13
_atom_site_aniso_U_12
Ga1 0.0166(2) 0.01648(19) 0.0227(2) 0.000 0.000 -0.00068(13)
Se1 0.0207(2) 0.01535(18) 0.0287(2) 0.000 0.000 0.00041(12)
Cl1 0.0170(4) 0.0252(4) 0.0298(4) 0.000 0.000 -0.0012(3)
Cl2 0.0275(3) 0.0275(3) 0.0331(4) 0.0101(2) -0.0062(3) -0.0013(2)
C1 0.0352(15) 0.0273(13) 0.0204(12) 0.0031(9) 0.0013(11) -0.0075(11)

loop_
_atom_type_symbol
_atom_type_description
_atom_type_scat_dispersion_real
_atom_type_scat_dispersion_imag
_atom_type_scat_source
C C 0.0033 0.0016 'International Tables Vol C Tables 4.2.6.8 and 6.1.1.4'
H H 0.0000 0.0000 'International Tables Vol C Tables 4.2.6.8 and 6.1.1.4'
Cl Cl 0.1484 0.1585 'International Tables Vol C Tables 4.2.6.8 and 6.1.1.4'
Ga Ga 0.2307 1.6083 'International Tables Vol C Tables 4.2.6.8 and 6.1.1.4'
Se Se -0.0929 2.2259 'International Tables Vol C Tables 4.2.6.8 and 6.1.1.4'

loop_
_geom_angle_atom_site_label_1
_geom_angle_atom_site_label_2
_geom_angle_atom_site_label_3
_geom_angle
_geom_angle_site_symmetry_1
_geom_angle_site_symmetry_3
_geom_angle_publ_flag
Cl2 Ga1 Cl2 113.89(4) . 6_556 ?
Cl2 Ga1 Cl1 109.75(2) . . ?
Cl2 Ga1 Cl1 109.75(2) 6_556 . ?
Cl2 Ga1 Se1 107.98(2) . . ?
Cl2 Ga1 Se1 107.98(2) 6_556 . ?
Cl1 Ga1 Se1 107.25(3) . . ?
C1 Se1 C1 96.31(17) 6_556 . ?
C1 Se1 Ga1 99.90(8) 6_556 . ?
C1 Se1 Ga1 99.90(8) . . ?
Se1 C1 H1A 109.5 . . ?
Se1 C1 H1B 109.5 . . ?
H1A C1 H1B 109.5 . . ?
Se1 C1 H1C 109.5 . . ?
H1A C1 H1C 109.5 . . ?
H1B C1 H1C 109.5 . . ?

loop_
_geom_bond_atom_site_label_1
_geom_bond_atom_site_label_2
_geom_bond_distance
_geom_bond_site_symmetry_2
_geom_bond_publ_flag
Ga1 Cl2 2.1606(8) . ?
Ga1 Cl2 2.1606(8) 6_556 ?
Ga1 Cl1 2.1700(10) . ?
Ga1 Se1 2.4637(7) . ?
Se1 C1 1.946(3) 6_556 ?
Se1 C1 1.946(3) . ?
C1 H1A 0.9800 . ?
C1 H1B 0.9800 . ?
C1 H1C 0.9800 . ?

loop_
_geom_torsion_atom_site_label_1
_geom_torsion_atom_site_label_2
_geom_torsion_atom_site_label_3
_geom_torsion_atom_site_label_4
_geom_torsion
_geom_torsion_site_symmetry_1
_geom_torsion_site_symmetry_2
_geom_torsion_site_symmetry_3
_geom_torsion_site_symmetry_4
_geom_torsion_publ_flag
Cl2 Ga1 Se1 C1 12.65(9) . . . 6_556 ?
Cl2 Ga1 Se1 C1 -110.91(9) 6_556 . . 6_556 ?
Cl1 Ga1 Se1 C1 130.87(8) . . . 6_556 ?
Cl2 Ga1 Se1 C1 110.91(9) . . . . ?
Cl2 Ga1 Se1 C1 -12.65(9) 6_556 . . . ?
Cl1 Ga1 Se1 C1 -130.87(8) . . . . ?
